data_4036914
loop_
_publ_author_name
'Guan, Li'
'Li, Anyang'
'Song, Yinyin'
'Yan, Mengqi'
'Gao, Dengfeng'
'Zhang, Xianghan'
'Li, Bin'
'Wang, Lanying'

_publ_section_title
;
 Nonplanar Monocyanines: Meso-Substituted Thiazole Orange with High
 Photostability and Their Synthetic Strategy as well as a Cell Association
 Study.
;
_journal_issue 15
_journal_name_full 'The Journal of organic chemistry'
_journal_page_first 6303
_journal_page_last 6313
_journal_paper_doi 10.1021/acs.joc.6b00928
_journal_volume 81
_journal_year 2016
_chemical_formula_moiety 'C26 H23 N2 S, C H2 Cl2, I '
_chemical_formula_sum 'C27 H25 Cl2 I N2 S'
_chemical_formula_weight 607.35
_space_group_IT_number 2
_space_group_name_Hall '-P 1'
_space_group_name_H-M_alt 'P -1'
_symmetry_cell_setting triclinic
_symmetry_space_group_name_Hall '-P 1'
_symmetry_space_group_name_H-M 'P -1'
_atom_sites_solution_hydrogens geom
_atom_sites_solution_primary direct
_atom_sites_solution_secondary difmap
_audit_creation_method SHELXL-97
_cell_angle_alpha 88.909(3)
_cell_angle_beta 73.752(3)
_cell_angle_gamma 66.213(2)
_cell_formula_units_Z 2
_cell_length_a 10.1489(16)
_cell_length_b 10.1904(16)
_cell_length_c 14.839(2)
_cell_measurement_reflns_used 2772
_cell_measurement_temperature 296(2)
_cell_measurement_theta_max 24.89
_cell_measurement_theta_min 2.59
_cell_volume 1340.5(4)
_computing_cell_refinement 'Bruker SAINT'
_computing_data_collection 'Bruker APEX2'
_computing_data_reduction 'Bruker SAINT'
_computing_molecular_graphics 'Bruker SHELXTL'
_computing_publication_material 'Bruker SHELXTL'
_computing_structure_refinement 'SHELXL-97 (Sheldrick, 2008)'
_computing_structure_solution 'SHELXS-97 (Sheldrick, 2008)'
_diffrn_ambient_temperature 296(2)
_diffrn_measured_fraction_theta_full 0.987
_diffrn_measured_fraction_theta_max 0.987
_diffrn_measurement_device_type 'Bruker APEX-II CCD'
_diffrn_measurement_method '\f and \w scans'
_diffrn_radiation_monochromator graphite
_diffrn_radiation_source 'fine-focus sealed tube'
_diffrn_radiation_type MoK\a
_diffrn_radiation_wavelength 0.71073
_diffrn_reflns_av_R_equivalents 0.0210
_diffrn_reflns_av_sigmaI/netI 0.0467
_diffrn_reflns_limit_h_max 11
_diffrn_reflns_limit_h_min -12
_diffrn_reflns_limit_k_max 11
_diffrn_reflns_limit_k_min -12
_diffrn_reflns_limit_l_max 10
_diffrn_reflns_limit_l_min -17
_diffrn_reflns_number 6650
_diffrn_reflns_theta_full 25.10
_diffrn_reflns_theta_max 25.10
_diffrn_reflns_theta_min 1.44
_diffrn_standards_number 0
_exptl_absorpt_coefficient_mu 1.489
_exptl_absorpt_correction_T_max 0.824
_exptl_absorpt_correction_T_min 0.646
_exptl_absorpt_correction_type multi-scan
_exptl_absorpt_process_details sadabs
_exptl_crystal_colour colorless
_exptl_crystal_density_diffrn 1.505
_exptl_crystal_density_method 'not measured'
_exptl_crystal_description block
_exptl_crystal_F_000 608
_exptl_crystal_size_max 0.37
_exptl_crystal_size_mid 0.25
_exptl_crystal_size_min 0.13
_refine_diff_density_max 1.489
_refine_diff_density_min -1.042
_refine_diff_density_rms 0.184
_refine_ls_extinction_method none
_refine_ls_goodness_of_fit_ref 1.045
_refine_ls_hydrogen_treatment constr
_refine_ls_matrix_type full
_refine_ls_number_parameters 298
_refine_ls_number_reflns 4718
_refine_ls_number_restraints 0
_refine_ls_restrained_S_all 1.045
_refine_ls_R_factor_all 0.0927
_refine_ls_R_factor_gt 0.0857
_refine_ls_shift/su_max 0.000
_refine_ls_shift/su_mean 0.000
_refine_ls_structure_factor_coef Fsqd
_refine_ls_weighting_details 'calc w=1/[\s^2^(Fo^2^)+(0.2300P)^2^+0.6774P] where P=(Fo^2^+2Fc^2^)/3'
_refine_ls_weighting_scheme calc
_refine_ls_wR_factor_gt 0.2751
_refine_ls_wR_factor_ref 0.2879
_reflns_number_gt 4302
_reflns_number_total 4718
_reflns_threshold_expression >2sigma(I)
_cod_data_source_file jo6b00928_si_004.cif
_cod_data_source_block xb8617_0m
_cod_depositor_comments
;
The following automatic conversions were performed:

data item '_symmetry_cell_setting' value 'Triclinic' was changed to
'triclinic' in accordance with the
/home/saulius/struct/COD-crude-data/automatic-downloads/DataCite-retrospective/ACS/depositions/lib/dictionaries/cif_core.dic
dictionary named 'cif_core.dic' version 2.4.2 last updated on
2011-04-26.

Automatic conversion script
Id: cif_fix_values 6909 2019-04-08 15:41:33Z antanas 
;
_cod_original_cell_volume 1340.5(3)
_cod_original_sg_symbol_Hall ' -P 1'
_cod_original_sg_symbol_H-M 'P-1   '
_cod_database_code 4036914

loop_
_symmetry_equiv_pos_as_xyz
'x, y, z'
'-x, -y, -z'

loop_
_atom_site_label
_atom_site_type_symbol
_atom_site_fract_x
_atom_site_fract_y
_atom_site_fract_z
_atom_site_U_iso_or_equiv
_atom_site_adp_type
_atom_site_occupancy
_atom_site_symmetry_multiplicity
_atom_site_calc_flag
_atom_site_refinement_flags
I1 I 0.67734(6) 0.71874(6) 0.05899(4) 0.0603(3) Uani 1 1 d .
Cl1 Cl 0.8223(7) 0.5301(7) 0.3415(4) 0.157(2) Uani 1 1 d .
Cl2 Cl 0.5195(7) 0.5826(15) 0.3573(6) 0.289(7) Uani 1 1 d .
S1 S 0.1583(3) 0.5412(3) 0.39532(15) 0.0670(7) Uani 1 1 d .
N1 N 0.3090(7) 0.4724(7) 0.2196(4) 0.0448(14) Uani 1 1 d .
N2 N 0.1326(7) 0.7351(7) 0.1101(4) 0.0414(13) Uani 1 1 d .
C1 C 0.2513(9) 0.3558(10) 0.3535(6) 0.0524(19) Uani 1 1 d .
C2 C 0.2570(11) 0.2367(12) 0.4005(7) 0.064(2) Uani 1 1 d .
H2 H 0.2101 0.2474 0.4651 0.076 Uiso 1 1 calc R
C3 C 0.3313(13) 0.1041(13) 0.3519(9) 0.078(3) Uani 1 1 d .
H3 H 0.3322 0.0241 0.3834 0.094 Uiso 1 1 calc R
C4 C 0.4078(12) 0.0840(12) 0.2541(9) 0.072(3) Uani 1 1 d .
H4 H 0.4634 -0.0081 0.2221 0.087 Uiso 1 1 calc R
C5 C 0.3979(10) 0.2063(11) 0.2067(7) 0.059(2) Uani 1 1 d .
H5 H 0.4433 0.1962 0.1419 0.071 Uiso 1 1 calc R
C6 C 0.3208(8) 0.3413(9) 0.2561(6) 0.0474(17) Uani 1 1 d .
C7 C 0.2181(9) 0.5936(10) 0.2815(5) 0.0483(18) Uani 1 1 d .
C8 C 0.1746(8) 0.7335(9) 0.2663(5) 0.0442(16) Uani 1 1 d .
C9 C 0.1808(9) 0.7860(8) 0.1734(6) 0.0453(17) Uani 1 1 d .
C10 C 0.2295(10) 0.8999(9) 0.1447(8) 0.062(2) Uani 1 1 d .
H10 H 0.2568 0.9410 0.1878 0.075 Uiso 1 1 calc R
C11 C 0.2371(10) 0.9450(11) 0.0678(8) 0.062(2) Uani 1 1 d .
H11 H 0.2688 1.0190 0.0548 0.075 Uiso 1 1 calc R
C12 C 0.1983(8) 0.8870(9) -0.0036(6) 0.053(2) Uani 1 1 d .
C13 C 0.2103(11) 0.9370(11) -0.0937(7) 0.064(2) Uani 1 1 d .
H13 H 0.2458 1.0082 -0.1087 0.076 Uiso 1 1 calc R
C14 C 0.1702(12) 0.8815(11) -0.1578(7) 0.069(3) Uani 1 1 d .
H14 H 0.1771 0.9144 -0.2171 0.083 Uiso 1 1 calc R
C15 C 0.1181(13) 0.7738(11) -0.1342(7) 0.068(3) Uani 1 1 d .
H15 H 0.0908 0.7361 -0.1790 0.082 Uiso 1 1 calc R
C16 C 0.1056(11) 0.7211(10) -0.0472(6) 0.060(2) Uani 1 1 d .
H16 H 0.0715 0.6487 -0.0335 0.072 Uiso 1 1 calc R
C17 C 0.1454(9) 0.7798(8) 0.0195(5) 0.0442(16) Uani 1 1 d .
C18 C 0.0520(10) 0.6437(10) 0.1363(6) 0.0528(19) Uani 1 1 d .
H18A H 0.0276 0.6194 0.0827 0.079 Uiso 1 1 calc R
H18B H -0.0393 0.6942 0.1865 0.079 Uiso 1 1 calc R
H18C H 0.1142 0.5571 0.1570 0.079 Uiso 1 1 calc R
C19 C 0.4193(8) 0.4739(10) 0.1306(5) 0.0507(19) Uani 1 1 d .
H19A H 0.4716 0.3789 0.0973 0.076 Uiso 1 1 calc R
H19B H 0.4906 0.5037 0.1446 0.076 Uiso 1 1 calc R
H19C H 0.3675 0.5400 0.0923 0.076 Uiso 1 1 calc R
C20 C 0.1214(11) 0.8483(11) 0.3482(6) 0.061(2) Uani 1 1 d .
H20A H 0.1379 0.8005 0.4038 0.073 Uiso 1 1 calc R
H20B H 0.1834 0.9021 0.3335 0.073 Uiso 1 1 calc R
C21 C -0.0429(10) 0.9542(9) 0.3722(5) 0.0517(19) Uani 1 1 d .
C22 C -0.1549(11) 0.9080(10) 0.3735(6) 0.060(2) Uani 1 1 d .
H22 H -0.1282 0.8107 0.3585 0.072 Uiso 1 1 calc R
C23 C -0.3027(13) 1.0023(13) 0.3963(7) 0.074(3) Uani 1 1 d .
H23 H -0.3754 0.9692 0.3951 0.088 Uiso 1 1 calc R
C24 C -0.3448(12) 1.1445(13) 0.4207(8) 0.079(3) Uani 1 1 d .
H24 H -0.4462 1.2078 0.4373 0.094 Uiso 1 1 calc R
C25 C -0.2363(14) 1.1959(12) 0.4208(8) 0.079(3) Uani 1 1 d .
H25 H -0.2641 1.2931 0.4372 0.094 Uiso 1 1 calc R
C26 C -0.0851(12) 1.0975(11) 0.3957(6) 0.069(3) Uani 1 1 d .
H26 H -0.0116 1.1302 0.3951 0.082 Uiso 1 1 calc R
C27 C 0.674(2) 0.582(3) 0.2960(16) 0.194(14) Uani 1 1 d .
H27A H 0.6544 0.6792 0.2787 0.232 Uiso 1 1 calc R
H27B H 0.7075 0.5203 0.2380 0.232 Uiso 1 1 calc R

loop_
_atom_site_aniso_label
_atom_site_aniso_U_11
_atom_site_aniso_U_22
_atom_site_aniso_U_33
_atom_site_aniso_U_23
_atom_site_aniso_U_13
_atom_site_aniso_U_12
I1 0.0641(5) 0.0602(5) 0.0686(5) 0.0103(3) -0.0279(3) -0.0324(3)
Cl1 0.197(5) 0.212(6) 0.176(5) 0.107(4) -0.122(4) -0.159(5)
Cl2 0.098(4) 0.54(2) 0.151(5) 0.061(8) -0.028(4) -0.059(7)
S1 0.0705(15) 0.0788(16) 0.0370(11) 0.0078(10) -0.0074(10) -0.0225(12)
N1 0.047(3) 0.048(3) 0.037(3) 0.008(3) -0.013(3) -0.018(3)
N2 0.042(3) 0.046(3) 0.036(3) 0.011(2) -0.011(2) -0.019(3)
C1 0.052(4) 0.066(5) 0.045(4) 0.016(4) -0.019(3) -0.028(4)
C2 0.072(6) 0.087(7) 0.057(5) 0.034(5) -0.032(4) -0.049(5)
C3 0.078(7) 0.079(7) 0.110(9) 0.048(7) -0.052(7) -0.050(6)
C4 0.063(6) 0.058(6) 0.098(8) 0.002(5) -0.023(5) -0.027(5)
C5 0.049(5) 0.066(5) 0.055(5) -0.003(4) -0.020(4) -0.014(4)
C6 0.039(4) 0.052(4) 0.049(4) 0.017(3) -0.014(3) -0.017(3)
C7 0.046(4) 0.072(5) 0.030(3) 0.011(3) -0.015(3) -0.024(4)
C8 0.043(4) 0.055(4) 0.034(3) 0.002(3) -0.016(3) -0.016(3)
C9 0.043(4) 0.039(4) 0.056(4) 0.008(3) -0.016(3) -0.018(3)
C10 0.057(5) 0.047(5) 0.099(7) 0.013(5) -0.028(5) -0.035(4)
C11 0.054(5) 0.061(5) 0.086(7) 0.000(5) -0.029(5) -0.032(4)
C12 0.035(4) 0.050(4) 0.063(5) 0.020(4) -0.007(3) -0.012(3)
C13 0.070(6) 0.065(5) 0.056(5) 0.024(4) -0.011(4) -0.035(5)
C14 0.081(6) 0.067(6) 0.045(5) 0.025(4) -0.015(4) -0.020(5)
C15 0.081(6) 0.068(6) 0.044(4) 0.009(4) -0.027(4) -0.014(5)
C16 0.074(6) 0.054(5) 0.055(5) 0.019(4) -0.027(4) -0.025(4)
C17 0.044(4) 0.045(4) 0.041(4) 0.013(3) -0.015(3) -0.014(3)
C18 0.057(5) 0.069(5) 0.046(4) 0.017(4) -0.022(4) -0.036(4)
C19 0.036(4) 0.072(5) 0.041(4) 0.014(4) -0.004(3) -0.024(4)
C20 0.061(5) 0.067(5) 0.053(5) -0.002(4) -0.027(4) -0.020(4)
C21 0.065(5) 0.055(4) 0.030(3) 0.008(3) -0.021(3) -0.015(4)
C22 0.066(5) 0.061(5) 0.053(5) 0.022(4) -0.018(4) -0.027(4)
C23 0.070(6) 0.094(8) 0.063(6) 0.016(5) -0.022(5) -0.039(6)
C24 0.056(6) 0.081(7) 0.068(6) -0.001(5) -0.016(5) 0.001(5)
C25 0.095(8) 0.063(6) 0.064(6) -0.003(5) -0.029(5) -0.015(6)
C26 0.079(6) 0.074(6) 0.051(5) -0.007(4) -0.023(5) -0.026(5)
C27 0.129(16) 0.33(4) 0.133(16) 0.10(2) -0.074(14) -0.08(2)

loop_
_atom_type_symbol
_atom_type_description
_atom_type_scat_dispersion_real
_atom_type_scat_dispersion_imag
_atom_type_scat_source
C C 0.0033 0.0016 'International Tables Vol C Tables 4.2.6.8 and 6.1.1.4'
H H 0.0000 0.0000 'International Tables Vol C Tables 4.2.6.8 and 6.1.1.4'
Cl Cl 0.1484 0.1585 'International Tables Vol C Tables 4.2.6.8 and 6.1.1.4'
I I -0.4742 1.8119 'International Tables Vol C Tables 4.2.6.8 and 6.1.1.4'
N N 0.0061 0.0033 'International Tables Vol C Tables 4.2.6.8 and 6.1.1.4'
S S 0.1246 0.1234 'International Tables Vol C Tables 4.2.6.8 and 6.1.1.4'

loop_
_geom_angle_atom_site_label_1
_geom_angle_atom_site_label_2
_geom_angle_atom_site_label_3
_geom_angle
C1 S1 C7 92.6(4)
C7 N1 C6 115.5(6)
C7 N1 C19 122.2(7)
C6 N1 C19 120.2(6)
C9 N2 C17 121.5(7)
C9 N2 C18 121.8(6)
C17 N2 C18 116.4(7)
C2 C1 C6 120.9(9)
C2 C1 S1 130.3(7)
C6 C1 S1 108.8(6)
C3 C2 C1 119.4(9)
C3 C2 H2 120.3
C1 C2 H2 120.3
C2 C3 C4 121.5(9)
C2 C3 H3 119.2
C4 C3 H3 119.2
C5 C4 C3 118.4(10)
C5 C4 H4 120.8
C3 C4 H4 120.8
C6 C5 C4 119.9(9)
C6 C5 H5 120.0
C4 C5 H5 120.0
C5 C6 C1 119.7(8)
C5 C6 N1 126.4(8)
C1 C6 N1 113.8(7)
C8 C7 N1 129.6(7)
C8 C7 S1 121.5(6)
N1 C7 S1 108.9(6)
C7 C8 C9 124.4(7)
C7 C8 C20 120.0(7)
C9 C8 C20 115.5(7)
N2 C9 C10 115.9(8)
N2 C9 C8 121.5(7)
C10 C9 C8 122.6(8)
C11 C10 C9 124.2(10)
C11 C10 H10 117.9
C9 C10 H10 117.9
C10 C11 C12 121.8(9)
C10 C11 H11 119.1
C12 C11 H11 119.1
C17 C12 C13 120.4(9)
C17 C12 C11 117.7(8)
C13 C12 C11 121.9(9)
C14 C13 C12 119.9(9)
C14 C13 H13 120.0
C12 C13 H13 120.0
C13 C14 C15 119.2(8)
C13 C14 H14 120.4
C15 C14 H14 120.4
C16 C15 C14 122.8(10)
C16 C15 H15 118.6
C14 C15 H15 118.6
C15 C16 C17 118.0(9)
C15 C16 H16 121.0
C17 C16 H16 121.0
C16 C17 N2 121.6(7)
C16 C17 C12 119.7(7)
N2 C17 C12 118.7(8)
N2 C18 H18A 109.5
N2 C18 H18B 109.5
H18A C18 H18B 109.5
N2 C18 H18C 109.5
H18A C18 H18C 109.5
H18B C18 H18C 109.5
N1 C19 H19A 109.5
N1 C19 H19B 109.5
H19A C19 H19B 109.5
N1 C19 H19C 109.5
H19A C19 H19C 109.5
H19B C19 H19C 109.5
C21 C20 C8 115.3(7)
C21 C20 H20A 108.5
C8 C20 H20A 108.5
C21 C20 H20B 108.5
C8 C20 H20B 108.5
H20A C20 H20B 107.5
C26 C21 C22 118.2(9)
C26 C21 C20 120.7(9)
C22 C21 C20 121.1(8)
C23 C22 C21 121.4(10)
C23 C22 H22 119.3
C21 C22 H22 119.3
C24 C23 C22 120.4(11)
C24 C23 H23 119.8
C22 C23 H23 119.8
C23 C24 C25 120.3(10)
C23 C24 H24 119.9
C25 C24 H24 119.9
C26 C25 C24 118.3(10)
C26 C25 H25 120.9
C24 C25 H25 120.9
C21 C26 C25 121.5(11)
C21 C26 H26 119.3
C25 C26 H26 119.3
Cl2 C27 Cl1 119.7(12)
Cl2 C27 H27A 107.4
Cl1 C27 H27A 107.4
Cl2 C27 H27B 107.4
Cl1 C27 H27B 107.4
H27A C27 H27B 106.9

loop_
_geom_bond_atom_site_label_1
_geom_bond_atom_site_label_2
_geom_bond_distance
Cl1 C27 1.70(2)
Cl2 C27 1.58(2)
S1 C1 1.768(10)
S1 C7 1.777(8)
N1 C7 1.367(10)
N1 C6 1.404(10)
N1 C19 1.477(9)
N2 C9 1.368(10)
N2 C17 1.398(9)
N2 C18 1.453(10)
C1 C2 1.377(13)
C1 C6 1.401(11)
C2 C3 1.351(16)
C2 H2 0.9300
C3 C4 1.415(18)
C3 H3 0.9300
C4 C5 1.401(16)
C4 H4 0.9300
C5 C6 1.376(12)
C5 H5 0.9300
C7 C8 1.347(12)
C8 C9 1.463(11)
C8 C20 1.522(11)
C9 C10 1.448(11)
C10 C11 1.216(15)
C10 H10 0.9300
C11 C12 1.439(14)
C11 H11 0.9300
C12 C17 1.399(11)
C12 C13 1.413(12)
C13 C14 1.346(16)
C13 H13 0.9300
C14 C15 1.399(16)
C14 H14 0.9300
C15 C16 1.382(13)
C15 H15 0.9300
C16 C17 1.394(13)
C16 H16 0.9300
C18 H18A 0.9600
C18 H18B 0.9600
C18 H18C 0.9600
C19 H19A 0.9600
C19 H19B 0.9600
C19 H19C 0.9600
C20 C21 1.518(12)
C20 H20A 0.9700
C20 H20B 0.9700
C21 C26 1.367(13)
C21 C22 1.390(14)
C22 C23 1.362(14)
C22 H22 0.9300
C23 C24 1.359(17)
C23 H23 0.9300
C24 C25 1.398(18)
C24 H24 0.9300
C25 C26 1.397(15)
C25 H25 0.9300
C26 H26 0.9300
C27 H27A 0.9700
C27 H27B 0.9700

loop_
_geom_torsion_atom_site_label_1
_geom_torsion_atom_site_label_2
_geom_torsion_atom_site_label_3
_geom_torsion_atom_site_label_4
_geom_torsion
C7 S1 C1 C2 -178.1(9)
C7 S1 C1 C6 -1.0(6)
C6 C1 C2 C3 0.3(14)
S1 C1 C2 C3 177.1(8)
C1 C2 C3 C4 2.1(15)
C2 C3 C4 C5 -3.7(16)
C3 C4 C5 C6 2.9(15)
C4 C5 C6 C1 -0.7(14)
C4 C5 C6 N1 175.8(9)
C2 C1 C6 C5 -1.0(13)
S1 C1 C6 C5 -178.4(7)
C2 C1 C6 N1 -178.0(8)
S1 C1 C6 N1 4.6(9)
C7 N1 C6 C5 176.0(8)
C19 N1 C6 C5 -20.0(12)
C7 N1 C6 C1 -7.3(10)
C19 N1 C6 C1 156.7(7)
C6 N1 C7 C8 -174.1(8)
C19 N1 C7 C8 22.3(13)
C6 N1 C7 S1 6.1(8)
C19 N1 C7 S1 -157.5(6)
C1 S1 C7 C8 177.3(7)
C1 S1 C7 N1 -2.8(6)
N1 C7 C8 C9 18.9(14)
S1 C7 C8 C9 -161.3(6)
N1 C7 C8 C20 -158.2(8)
S1 C7 C8 C20 21.6(11)
C17 N2 C9 C10 6.7(10)
C18 N2 C9 C10 -167.0(7)
C17 N2 C9 C8 -176.7(7)
C18 N2 C9 C8 9.6(11)
C7 C8 C9 N2 44.8(12)
C20 C8 C9 N2 -138.0(8)
C7 C8 C9 C10 -138.8(9)
C20 C8 C9 C10 38.3(11)
N2 C9 C10 C11 -4.1(14)
C8 C9 C10 C11 179.4(9)
C9 C10 C11 C12 -0.5(16)
C10 C11 C12 C17 2.5(14)
C10 C11 C12 C13 -178.5(9)
C17 C12 C13 C14 0.2(14)
C11 C12 C13 C14 -178.8(9)
C12 C13 C14 C15 -0.5(15)
C13 C14 C15 C16 0.0(16)
C14 C15 C16 C17 0.7(15)
C15 C16 C17 N2 178.4(8)
C15 C16 C17 C12 -1.0(13)
C9 N2 C17 C16 175.7(8)
C18 N2 C17 C16 -10.3(11)
C9 N2 C17 C12 -4.9(10)
C18 N2 C17 C12 169.1(7)
C13 C12 C17 C16 0.6(12)
C11 C12 C17 C16 179.6(8)
C13 C12 C17 N2 -178.8(7)
C11 C12 C17 N2 0.2(11)
C7 C8 C20 C21 -114.9(9)
C9 C8 C20 C21 67.8(10)
C8 C20 C21 C26 -139.7(9)
C8 C20 C21 C22 42.2(12)
C26 C21 C22 C23 0.9(13)
C20 C21 C22 C23 179.0(8)
C21 C22 C23 C24 -1.6(15)
C22 C23 C24 C25 1.3(16)
C23 C24 C25 C26 -0.2(16)
C22 C21 C26 C25 0.1(13)
C20 C21 C26 C25 -178.0(9)
C24 C25 C26 C21 -0.5(15)
